data_2020550
loop_
_publ_author_name
'Turgunov, Kambarali K.'
'Zhurakulov, Sherzod N.'
'Englert, Ulli'
'Vinogradova, Valentina I.'
'Tashkhodjaev, Bakhodir'

_publ_section_title
;
 Synthesis of
 2-(2-hydroxyethyl)-1-(2-hydroxyphenyl)-6,7-dimethoxy-1,2,3,4-tetrahydroisoquinoline
 and pseudosymmetry in its crystal structure
;
_journal_coeditor_code QS3055
_journal_issue 8
_journal_name_full 'Acta Crystallographica Section C'
_journal_page_first
;
;
_journal_paper_doi 10.1107/S2053229616010792
_journal_volume 72
_journal_year 2016
_chemical_formula_iupac 'C19 H23 N O4'
_chemical_formula_moiety 'C19 H23 N O4'
_chemical_formula_sum 'C19 H23 N O4'
_chemical_formula_weight 329.38
_chemical_melting_point 423(2)
_chemical_name_systematic 2-(2-Hydroxyethyl)-1-(2-hydroxyphenyl)-6,7-dimethoxy-1,2,3,4-tetrahydroisoquinoline
_space_group_crystal_system triclinic
_space_group_IT_number 2
_space_group_name_Hall '-P 1'
_space_group_name_H-M_alt 'P -1'
_symmetry_space_group_name_Hall '-P 1'
_symmetry_space_group_name_H-M 'P -1'
_atom_sites_solution_hydrogens mixed
_audit_creation_method SHELXL-2014/7
_cell_angle_alpha 97.575(5)
_cell_angle_beta 98.902(5)
_cell_angle_gamma 92.280(5)
_cell_formula_units_Z 4
_cell_length_a 7.429(2)
_cell_length_b 14.535(4)
_cell_length_c 15.675(4)
_cell_measurement_reflns_used 1135
_cell_measurement_temperature 100(2)
_cell_measurement_theta_max 26.08
_cell_measurement_theta_min 2.66
_cell_volume 1654.5(8)
_computing_cell_refinement
;
SAINT (Bruker, 2009)
;
_computing_data_collection
;
SMART (Bruker, 2002)
;
_computing_data_reduction
;
SAINT (Bruker, 2009) and SADABS (Bruker, 2008)
;
_computing_molecular_graphics
;
Mercury (Macrae <i>et al.</i>,  2006) and XP (Bruker, 1998)
;
_computing_publication_material
;
PLATON(Spek, 2009)
;
_computing_structure_refinement
;
SHELXL2014 (Sheldrick, 2015)
;
_computing_structure_solution
;
SHELXS97 (Sheldrick, 2008)
;
_diffrn_ambient_temperature 100(2)
_diffrn_measured_fraction_theta_full 1.000
_diffrn_measured_fraction_theta_max 0.995
_diffrn_measurement_device_type 'Bruker D8 gonimeter with APEX CCD detector'
_diffrn_measurement_method '\w scans'
_diffrn_radiation_monochromator 'multilayer optics'
_diffrn_radiation_source 'Incoatec microsource'
_diffrn_radiation_type MoK\a
_diffrn_radiation_wavelength 0.71073
_diffrn_reflns_av_R_equivalents 0.0772
_diffrn_reflns_limit_h_max 9
_diffrn_reflns_limit_h_min -9
_diffrn_reflns_limit_k_max 18
_diffrn_reflns_limit_k_min -18
_diffrn_reflns_limit_l_max 19
_diffrn_reflns_limit_l_min -18
_diffrn_reflns_number 15196
_diffrn_reflns_theta_full 25.242
_diffrn_reflns_theta_max 26.449
_diffrn_reflns_theta_min 1.328
_exptl_absorpt_coefficient_mu 0.092
_exptl_absorpt_correction_T_max 1.000
_exptl_absorpt_correction_T_min 0.870
_exptl_absorpt_correction_type multi-scan
_exptl_absorpt_process_details SADABS
_exptl_crystal_colour colourless
_exptl_crystal_density_diffrn 1.322
_exptl_crystal_description plate
_exptl_crystal_F_000 704
_exptl_crystal_size_max 0.270
_exptl_crystal_size_mid 0.230
_exptl_crystal_size_min 0.120
_refine_diff_density_max 0.628
_refine_diff_density_min -0.339
_refine_ls_extinction_method none
_refine_ls_goodness_of_fit_ref 0.995
_refine_ls_hydrogen_treatment mixed
_refine_ls_matrix_type full
_refine_ls_number_parameters 450
_refine_ls_number_reflns 6783
_refine_ls_number_restraints 1
_refine_ls_restrained_S_all 1.004
_refine_ls_R_factor_all 0.1264
_refine_ls_R_factor_gt 0.0692
_refine_ls_shift/su_max 0.000
_refine_ls_shift/su_mean 0.000
_refine_ls_structure_factor_coef Fsqd
_refine_ls_weighting_details 'w=1/[\s^2^(Fo^2^)+(0.0729P)^2^] where P=(Fo^2^+2Fc^2^)/3'
_refine_ls_weighting_scheme calc
_refine_ls_wR_factor_gt 0.1709
_refine_ls_wR_factor_ref 0.2070
_reflns_number_gt 3681
_reflns_number_total 6783
_reflns_threshold_expression 'I > 2\s(I)'
_cod_data_source_file qs3055sup1.cif
_cod_data_source_block I
_cod_database_code 2020550
_shelx_space_group_comment
;
The symmetry employed for this shelxl refinement is uniquely defined
by the following loop, which should always be used as a source of
symmetry information in preference to the above space-group names.
They are only intended as comments.
;
_shelx_estimated_absorpt_t_min 0.975
_shelx_estimated_absorpt_t_max 0.989

loop_
_space_group_symop_operation_xyz
'x, y, z'
'-x, -y, -z'

loop_
_atom_site_type_symbol
_atom_site_label
_atom_site_fract_x
_atom_site_fract_y
_atom_site_fract_z
_atom_site_U_iso_or_equiv
_atom_site_adp_type
_atom_site_calc_flag
_atom_site_occupancy
O O1A -0.3448(3) 0.24278(13) 0.06134(13) 0.0195(5) Uani d 1
O O2A -0.2966(3) 0.28107(13) 0.22977(13) 0.0168(5) Uani d 1
O O3A 0.1844(3) 0.63449(14) 0.22201(14) 0.0200(5) Uani d 1
O O4A 0.6188(3) 0.66138(15) 0.15204(16) 0.0352(6) Uani d 1
C C1A 0.2990(4) 0.45144(18) 0.24057(18) 0.0147(6) Uani d 1
H H1AA 0.3770 0.4032 0.2642 0.018 Uiso calc 1
N N2A 0.4025(3) 0.50248(15) 0.18498(15) 0.0159(6) Uani d 1
C C3A 0.4158(4) 0.44272(19) 0.10300(18) 0.0184(7) Uani d 1
H H3AB 0.4649 0.3829 0.1161 0.022 Uiso calc 1
H H3AC 0.5008 0.4733 0.0711 0.022 Uiso calc 1
C C4A 0.2292(4) 0.4248(2) 0.04660(19) 0.0196(7) Uani d 1
H H4AB 0.1886 0.4834 0.0263 0.023 Uiso calc 1
H H4AC 0.2374 0.3793 -0.0053 0.023 Uiso calc 1
C C4AA 0.0910(4) 0.38763(18) 0.09676(18) 0.0142(6) Uani d 1
C C5A -0.0670(4) 0.33535(18) 0.05310(19) 0.0163(7) Uani d 1
H H5AA -0.0889 0.3253 -0.0088 0.020 Uiso calc 1
C C6A -0.1917(4) 0.29820(18) 0.09802(19) 0.0158(7) Uani d 1
C C7A -0.1623(4) 0.31675(18) 0.18979(19) 0.0148(6) Uani d 1
C C8A -0.0085(4) 0.36796(18) 0.23302(19) 0.0144(6) Uani d 1
H H8AA 0.0105 0.3801 0.2949 0.017 Uiso calc 1
C C8AA 0.1222(4) 0.40294(17) 0.18712(18) 0.0130(6) Uani d 1
C C9A -0.3725(4) 0.2178(2) -0.03157(19) 0.0259(8) Uani d 1
H H9AA -0.4851 0.1780 -0.0502 0.039 Uiso calc 1
H H9AB -0.2690 0.1840 -0.0484 0.039 Uiso calc 1
H H9AC -0.3824 0.2742 -0.0596 0.039 Uiso calc 1
C C10A -0.2730(4) 0.30182(19) 0.32285(18) 0.0169(7) Uani d 1
H H10A -0.3764 0.2735 0.3440 0.025 Uiso calc 1
H H10B -0.2668 0.3694 0.3398 0.025 Uiso calc 1
H H10C -0.1596 0.2768 0.3484 0.025 Uiso calc 1
C C11A 0.2551(4) 0.51777(18) 0.31612(19) 0.0150(6) Uani d 1
C C12A 0.1880(4) 0.60489(19) 0.30116(19) 0.0164(7) Uani d 1
C C13A 0.1253(4) 0.6610(2) 0.3680(2) 0.0230(7) Uani d 1
H H13A 0.0771 0.7189 0.3579 0.028 Uiso calc 1
C C14A 0.1333(4) 0.6326(2) 0.4490(2) 0.0261(8) Uani d 1
H H14A 0.0892 0.6711 0.4942 0.031 Uiso calc 1
C C15A 0.2047(4) 0.5490(2) 0.4656(2) 0.0247(7) Uani d 1
H H15A 0.2110 0.5305 0.5219 0.030 Uiso calc 1
C C16A 0.2667(4) 0.4927(2) 0.39925(19) 0.0192(7) Uani d 1
H H16A 0.3182 0.4360 0.4108 0.023 Uiso calc 1
C C17A 0.5854(4) 0.53435(19) 0.23653(19) 0.0191(7) Uani d 1
H H17A 0.6494 0.4791 0.2526 0.023 Uiso calc 1
H H17B 0.5677 0.5727 0.2913 0.023 Uiso calc 1
C C18A 0.7059(4) 0.5898(2) 0.1906(2) 0.0287(8) Uani d 1
H H18A 0.8135 0.6171 0.2330 0.034 Uiso calc 1
H H18B 0.7505 0.5472 0.1448 0.034 Uiso calc 1
O O1B 1.3476(3) 1.24568(13) 0.44849(13) 0.0209(5) Uani d 1
O O2B 1.3051(3) 1.20930(13) 0.27953(12) 0.0171(5) Uani d 1
O O3B 0.8447(3) 0.85566(14) 0.27042(14) 0.0211(5) Uani d 1
O O4B 0.4333(3) 0.79004(14) 0.26269(16) 0.0321(6) Uani d 1
H H4B 0.3627 0.7419 0.2540 0.048 Uiso calc 1
C C1B 0.7079(4) 1.03872(18) 0.26227(18) 0.0143(6) Uani d 1
H H1BA 0.6287 1.0878 0.2411 0.017 Uiso calc 1
N N2B 0.6054(3) 0.98426(15) 0.31472(15) 0.0152(5) Uani d 1
C C3B 0.5857(4) 1.04279(19) 0.39695(19) 0.0179(7) Uani d 1
H H3BB 0.5009 1.0102 0.4275 0.022 Uiso calc 1
H H3BC 0.5333 1.1019 0.3837 0.022 Uiso calc 1
C C4B 0.7691(4) 1.0635(2) 0.45557(19) 0.0214(7) Uani d 1
H H4BB 0.7562 1.1094 0.5065 0.026 Uiso calc 1
H H4BC 0.8113 1.0058 0.4773 0.026 Uiso calc 1
C C4AB 0.9088(4) 1.10145(18) 0.40675(19) 0.0153(6) Uani d 1
C C5B 1.0653(4) 1.15457(18) 0.45301(19) 0.0164(7) Uani d 1
H H5BA 1.0822 1.1655 0.5149 0.020 Uiso calc 1
C C6B 1.1944(4) 1.19102(19) 0.40984(19) 0.0174(7) Uani d 1
C C7B 1.1692(4) 1.17373(18) 0.31776(18) 0.0147(6) Uani d 1
C C8B 1.0152(4) 1.12234(18) 0.27287(18) 0.0159(7) Uani d 1
H H8BA 0.9985 1.1108 0.2110 0.019 Uiso calc 1
C C8AB 0.8828(4) 1.08680(18) 0.31683(18) 0.0140(6) Uani d 1
C C9B 1.3754(4) 1.2652(2) 0.5419(2) 0.0336(9) Uani d 1
H H9BA 1.4876 1.3049 0.5624 0.050 Uiso calc 1
H H9BB 1.3859 1.2068 0.5667 0.050 Uiso calc 1
H H9BC 1.2715 1.2974 0.5605 0.050 Uiso calc 1
C C10B 1.2852(4) 1.18878(19) 0.18655(18) 0.0167(7) Uani d 1
H H10D 1.3913 1.2160 0.1666 0.025 Uiso calc 1
H H10E 1.1741 1.2151 0.1600 0.025 Uiso calc 1
H H10F 1.2765 1.1212 0.1694 0.025 Uiso calc 1
C C11B 0.7515(4) 0.97668(18) 0.18348(19) 0.0148(6) Uani d 1
C C12B 0.8260(4) 0.89027(18) 0.19270(19) 0.0159(7) Uani d 1
C C13B 0.8859(4) 0.8394(2) 0.12260(19) 0.0208(7) Uani d 1
H H13B 0.9384 0.7817 0.1290 0.025 Uiso calc 1
C C14B 0.8695(4) 0.8728(2) 0.0427(2) 0.0252(8) Uani d 1
H H14B 0.9125 0.8381 -0.0049 0.030 Uiso calc 1
C C15B 0.7910(4) 0.9561(2) 0.0319(2) 0.0227(7) Uani d 1
H H15B 0.7780 0.9781 -0.0230 0.027 Uiso calc 1
C C16B 0.7316(4) 1.0070(2) 0.10222(19) 0.0187(7) Uani d 1
H H16B 0.6762 1.0638 0.0948 0.022 Uiso calc 1
C C17B 0.4210(4) 0.95446(19) 0.2650(2) 0.0199(7) Uani d 1
H H17C 0.4292 0.9418 0.2021 0.024 Uiso calc 1
H H17D 0.3391 1.0059 0.2730 0.024 Uiso calc 1
C C18B 0.3386(4) 0.8684(2) 0.2929(2) 0.0249(8) Uani d 1
H H18C 0.3500 0.8757 0.3572 0.030 Uiso calc 1
H H18D 0.2074 0.8592 0.2678 0.030 Uiso calc 1
H H3B 0.776(5) 0.887(2) 0.296(2) 0.035(11) Uiso d 1
H H3A 0.248(5) 0.596(2) 0.192(2) 0.044(11) Uiso d 1
H H4A 0.592(4) 0.6996(17) 0.2102(13) 0.015(8) Uiso d 1

loop_
_atom_site_aniso_label
_atom_site_aniso_U_11
_atom_site_aniso_U_22
_atom_site_aniso_U_33
_atom_site_aniso_U_12
_atom_site_aniso_U_13
_atom_site_aniso_U_23
O1A 0.0178(11) 0.0203(11) 0.0172(11) -0.0023(9) -0.0013(9) -0.0035(9)
O2A 0.0155(10) 0.0182(11) 0.0163(11) -0.0042(8) 0.0040(9) 0.0002(8)
O3A 0.0224(12) 0.0153(11) 0.0218(12) 0.0022(9) 0.0029(10) 0.0011(9)
O4A 0.0399(15) 0.0299(13) 0.0369(16) 0.0027(11) 0.0049(12) 0.0097(11)
C1A 0.0170(15) 0.0100(14) 0.0167(16) -0.0017(11) 0.0024(12) 0.0014(12)
N2A 0.0153(12) 0.0147(12) 0.0180(14) -0.0008(10) 0.0057(11) 0.0001(10)
C3A 0.0232(16) 0.0172(15) 0.0164(16) 0.0016(12) 0.0106(13) -0.0002(12)
C4A 0.0248(17) 0.0173(15) 0.0161(17) -0.0005(13) 0.0043(13) 0.0001(12)
C4AA 0.0185(15) 0.0091(14) 0.0158(16) 0.0045(11) 0.0048(12) 0.0008(12)
C5A 0.0193(15) 0.0146(14) 0.0145(16) 0.0033(12) 0.0020(13) 0.0006(12)
C6A 0.0125(14) 0.0124(14) 0.0203(17) 0.0025(11) -0.0017(13) -0.0020(12)
C7A 0.0138(14) 0.0116(14) 0.0201(17) 0.0023(11) 0.0054(12) 0.0025(12)
C8A 0.0153(15) 0.0110(14) 0.0160(16) 0.0018(11) 0.0013(12) -0.0002(12)
C8AA 0.0146(14) 0.0074(13) 0.0164(16) 0.0020(11) 0.0026(12) -0.0007(11)
C9A 0.0224(17) 0.0330(18) 0.0178(18) -0.0029(14) -0.0021(14) -0.0055(14)
C10A 0.0185(15) 0.0163(15) 0.0159(16) -0.0007(12) 0.0059(13) -0.0007(12)
C11A 0.0115(14) 0.0115(14) 0.0204(17) -0.0024(11) 0.0016(12) -0.0015(12)
C12A 0.0126(14) 0.0166(15) 0.0185(17) -0.0023(12) 0.0006(12) 0.0001(12)
C13A 0.0170(16) 0.0180(16) 0.031(2) -0.0022(12) 0.0026(14) -0.0034(14)
C14A 0.0244(17) 0.0259(18) 0.0239(19) -0.0032(14) 0.0066(14) -0.0139(14)
C15A 0.0274(18) 0.0311(18) 0.0144(17) -0.0035(14) 0.0042(14) -0.0005(14)
C16A 0.0200(16) 0.0173(15) 0.0195(17) -0.0036(12) 0.0029(13) 0.0018(13)
C17A 0.0161(15) 0.0198(16) 0.0207(17) -0.0001(12) 0.0019(13) 0.0016(13)
C18A 0.0232(17) 0.0342(19) 0.028(2) -0.0044(14) 0.0002(15) 0.0096(15)
O1B 0.0162(11) 0.0231(11) 0.0192(12) -0.0025(9) -0.0023(9) -0.0051(9)
O2B 0.0162(11) 0.0180(10) 0.0160(11) -0.0038(8) 0.0026(9) -0.0004(8)
O3B 0.0250(12) 0.0187(11) 0.0212(13) 0.0071(10) 0.0061(10) 0.0034(9)
O4B 0.0314(13) 0.0213(12) 0.0436(16) 0.0007(10) 0.0096(12) 0.0000(11)
C1B 0.0148(14) 0.0138(14) 0.0133(16) -0.0017(11) 0.0020(12) -0.0004(12)
N2B 0.0135(12) 0.0165(12) 0.0157(13) 0.0000(10) 0.0040(10) 0.0006(10)
C3B 0.0168(15) 0.0179(15) 0.0194(17) -0.0005(12) 0.0067(13) -0.0003(12)
C4B 0.0243(17) 0.0240(16) 0.0157(17) 0.0007(13) 0.0038(13) 0.0017(13)
C4AB 0.0193(15) 0.0083(13) 0.0187(16) 0.0036(11) 0.0041(13) 0.0012(11)
C5B 0.0208(16) 0.0142(14) 0.0131(16) 0.0056(12) 0.0000(13) 0.0004(12)
C6B 0.0168(15) 0.0144(15) 0.0190(17) 0.0026(12) -0.0003(13) -0.0014(12)
C7B 0.0138(14) 0.0131(14) 0.0163(16) 0.0012(11) 0.0024(12) -0.0010(12)
C8B 0.0192(15) 0.0155(14) 0.0119(16) 0.0039(12) 0.0012(13) -0.0012(12)
C8AB 0.0137(14) 0.0120(14) 0.0157(16) 0.0007(11) 0.0040(12) -0.0021(12)
C9B 0.0235(18) 0.053(2) 0.0180(18) -0.0081(16) -0.0012(14) -0.0093(16)
C10B 0.0155(15) 0.0178(15) 0.0159(16) -0.0038(12) 0.0039(12) -0.0002(12)
C11B 0.0098(14) 0.0133(14) 0.0195(17) -0.0022(11) 0.0016(12) -0.0029(12)
C12B 0.0135(15) 0.0127(14) 0.0203(17) -0.0005(11) 0.0008(13) 0.0014(12)
C13B 0.0179(16) 0.0186(16) 0.0243(19) 0.0003(13) 0.0041(14) -0.0033(13)
C14B 0.0205(16) 0.0286(18) 0.0230(19) -0.0033(13) 0.0077(14) -0.0122(14)
C15B 0.0276(17) 0.0251(17) 0.0143(17) -0.0052(14) 0.0030(14) 0.0016(13)
C16B 0.0203(16) 0.0173(15) 0.0159(17) -0.0035(12) -0.0011(13) -0.0012(12)
C17B 0.0157(15) 0.0218(16) 0.0219(18) 0.0028(12) 0.0030(13) 0.0020(13)
C18B 0.0218(16) 0.0216(16) 0.031(2) -0.0008(13) 0.0072(14) -0.0012(14)

loop_
_atom_type_symbol
_atom_type_description
_atom_type_scat_dispersion_real
_atom_type_scat_dispersion_imag
_atom_type_scat_source
C C 0.0033 0.0016 'International Tables Vol C Tables 4.2.6.8 and 6.1.1.4'
H H 0.0000 0.0000 'International Tables Vol C Tables 4.2.6.8 and 6.1.1.4'
N N 0.0061 0.0033 'International Tables Vol C Tables 4.2.6.8 and 6.1.1.4'
O O 0.0106 0.0060 'International Tables Vol C Tables 4.2.6.8 and 6.1.1.4'

loop_
_geom_angle_atom_site_label_1
_geom_angle_atom_site_label_2
_geom_angle_atom_site_label_3
_geom_angle
C6A O1A C9A 116.8(2)
C7A O2A C10A 116.6(2)
C12A O3A H3A 106(2)
C18A O4A H4A 96.6(15)
N2A C1A C11A 110.1(2)
N2A C1A C8AA 110.9(2)
C11A C1A C8AA 109.9(2)
N2A C1A H1AA 108.6
C11A C1A H1AA 108.6
C8AA C1A H1AA 108.6
C3A N2A C17A 112.3(2)
C3A N2A C1A 110.4(2)
C17A N2A C1A 108.1(2)
N2A C3A C4A 110.2(2)
N2A C3A H3AB 109.6
C4A C3A H3AB 109.6
N2A C3A H3AC 109.6
C4A C3A H3AC 109.6
H3AB C3A H3AC 108.1
C4AA C4A C3A 111.0(2)
C4AA C4A H4AB 109.4
C3A C4A H4AB 109.4
C4AA C4A H4AC 109.4
C3A C4A H4AC 109.4
H4AB C4A H4AC 108.0
C8AA C4AA C5A 119.2(3)
C8AA C4AA C4A 119.9(3)
C5A C4AA C4A 120.8(3)
C6A C5A C4AA 121.6(3)
C6A C5A H5AA 119.2
C4AA C5A H5AA 119.2
O1A C6A C5A 125.7(3)
O1A C6A C7A 115.4(3)
C5A C6A C7A 118.9(3)
C8A C7A O2A 124.5(3)
C8A C7A C6A 119.9(3)
O2A C7A C6A 115.5(2)
C7A C8A C8AA 121.1(3)
C7A C8A H8AA 119.5
C8AA C8A H8AA 119.5
C4AA C8AA C8A 119.2(3)
C4AA C8AA C1A 122.9(3)
C8A C8AA C1A 117.7(2)
O1A C9A H9AA 109.5
O1A C9A H9AB 109.5
H9AA C9A H9AB 109.5
O1A C9A H9AC 109.5
H9AA C9A H9AC 109.5
H9AB C9A H9AC 109.5
O2A C10A H10A 109.5
O2A C10A H10B 109.5
H10A C10A H10B 109.5
O2A C10A H10C 109.5
H10A C10A H10C 109.5
H10B C10A H10C 109.5
C16A C11A C12A 118.8(3)
C16A C11A C1A 121.5(2)
C12A C11A C1A 119.5(3)
O3A C12A C13A 119.7(3)
O3A C12A C11A 120.7(2)
C13A C12A C11A 119.7(3)
C14A C13A C12A 120.0(3)
C14A C13A H13A 120.0
C12A C13A H13A 120.0
C13A C14A C15A 121.1(3)
C13A C14A H14A 119.4
C15A C14A H14A 119.4
C16A C15A C14A 119.1(3)
C16A C15A H15A 120.4
C14A C15A H15A 120.4
C15A C16A C11A 121.2(3)
C15A C16A H16A 119.4
C11A C16A H16A 119.4
N2A C17A C18A 114.9(2)
N2A C17A H17A 108.5
C18A C17A H17A 108.5
N2A C17A H17B 108.5
C18A C17A H17B 108.5
H17A C17A H17B 107.5
O4A C18A C17A 113.8(3)
O4A C18A H18A 108.8
C17A C18A H18A 108.8
O4A C18A H18B 108.8
C17A C18A H18B 108.8
H18A C18A H18B 107.7
C6B O1B C9B 116.4(2)
C7B O2B C10B 116.5(2)
C12B O3B H3B 101(2)
C18B O4B H4B 109.5
N2B C1B C11B 110.4(2)
N2B C1B C8AB 111.4(2)
C11B C1B C8AB 110.4(2)
N2B C1B H1BA 108.2
C11B C1B H1BA 108.2
C8AB C1B H1BA 108.2
C3B N2B C1B 109.5(2)
C3B N2B C17B 109.0(2)
C1B N2B C17B 109.5(2)
N2B C3B C4B 110.7(2)
N2B C3B H3BB 109.5
C4B C3B H3BB 109.5
N2B C3B H3BC 109.5
C4B C3B H3BC 109.5
H3BB C3B H3BC 108.1
C4AB C4B C3B 110.8(2)
C4AB C4B H4BB 109.5
C3B C4B H4BB 109.5
C4AB C4B H4BC 109.5
C3B C4B H4BC 109.5
H4BB C4B H4BC 108.1
C8AB C4AB C5B 119.4(3)
C8AB C4AB C4B 120.6(3)
C5B C4AB C4B 120.0(3)
C6B C5B C4AB 121.2(3)
C6B C5B H5BA 119.4
C4AB C5B H5BA 119.4
O1B C6B C5B 125.7(3)
O1B C6B C7B 115.2(3)
C5B C6B C7B 119.1(3)
O2B C7B C8B 124.6(3)
O2B C7B C6B 115.9(2)
C8B C7B C6B 119.4(3)
C7B C8B C8AB 121.3(3)
C7B C8B H8BA 119.3
C8AB C8B H8BA 119.3
C4AB C8AB C8B 119.5(3)
C4AB C8AB C1B 122.3(3)
C8B C8AB C1B 118.1(2)
O1B C9B H9BA 109.5
O1B C9B H9BB 109.5
H9BA C9B H9BB 109.5
O1B C9B H9BC 109.5
H9BA C9B H9BC 109.5
H9BB C9B H9BC 109.5
O2B C10B H10D 109.5
O2B C10B H10E 109.5
H10D C10B H10E 109.5
O2B C10B H10F 109.5
H10D C10B H10F 109.5
H10E C10B H10F 109.5
C16B C11B C12B 118.8(3)
C16B C11B C1B 120.6(2)
C12B C11B C1B 120.4(3)
O3B C12B C13B 118.6(2)
O3B C12B C11B 121.5(3)
C13B C12B C11B 119.9(3)
C12B C13B C14B 120.1(3)
C12B C13B H13B 120.0
C14B C13B H13B 120.0
C15B C14B C13B 120.7(3)
C15B C14B H14B 119.7
C13B C14B H14B 119.7
C14B C15B C16B 119.1(3)
C14B C15B H15B 120.4
C16B C15B H15B 120.4
C15B C16B C11B 121.4(3)
C15B C16B H16B 119.3
C11B C16B H16B 119.3
N2B C17B C18B 112.9(2)
N2B C17B H17C 109.0
C18B C17B H17C 109.0
N2B C17B H17D 109.0
C18B C17B H17D 109.0
H17C C17B H17D 107.8
O4B C18B C17B 108.6(2)
O4B C18B H18C 110.0
C17B C18B H18C 110.0
O4B C18B H18D 110.0
C17B C18B H18D 110.0
H18C C18B H18D 108.4

loop_
_geom_bond_atom_site_label_1
_geom_bond_atom_site_label_2
_geom_bond_distance
O1A C6A 1.369(3)
O1A C9A 1.434(3)
O2A C7A 1.376(3)
O2A C10A 1.432(3)
O3A C12A 1.363(3)
O3A H3A 0.88(3)
O4A C18A 1.402(4)
O4A H4A 1.054(17)
C1A N2A 1.494(4)
C1A C11A 1.510(4)
C1A C8AA 1.534(4)
C1A H1AA 1.0000
N2A C3A 1.472(3)
N2A C17A 1.492(3)
C3A C4A 1.518(4)
C3A H3AB 0.9900
C3A H3AC 0.9900
C4A C4AA 1.510(4)
C4A H4AB 0.9900
C4A H4AC 0.9900
C4AA C8AA 1.386(4)
C4AA C5A 1.403(4)
C5A C6A 1.381(4)
C5A H5AA 0.9500
C6A C7A 1.409(4)
C7A C8A 1.371(4)
C8A C8AA 1.411(4)
C8A H8AA 0.9500
C9A H9AA 0.9800
C9A H9AB 0.9800
C9A H9AC 0.9800
C10A H10A 0.9800
C10A H10B 0.9800
C10A H10C 0.9800
C11A C16A 1.389(4)
C11A C12A 1.414(4)
C12A C13A 1.392(4)
C13A C14A 1.379(4)
C13A H13A 0.9500
C14A C15A 1.385(4)
C14A H14A 0.9500
C15A C16A 1.385(4)
C15A H15A 0.9500
C16A H16A 0.9500
C17A C18A 1.505(4)
C17A H17A 0.9900
C17A H17B 0.9900
C18A H18A 0.9900
C18A H18B 0.9900
O1B C6B 1.371(3)
O1B C9B 1.436(3)
O2B C7B 1.369(3)
O2B C10B 1.432(3)
O3B C12B 1.368(3)
O3B H3B 0.81(3)
O4B C18B 1.428(3)
O4B H4B 0.8400
C1B N2B 1.483(4)
C1B C11B 1.516(4)
C1B C8AB 1.528(4)
C1B H1BA 1.0000
N2B C3B 1.478(3)
N2B C17B 1.485(3)
C3B C4B 1.516(4)
C3B H3BB 0.9900
C3B H3BC 0.9900
C4B C4AB 1.509(4)
C4B H4BB 0.9900
C4B H4BC 0.9900
C4AB C8AB 1.379(4)
C4AB C5B 1.412(4)
C5B C6B 1.383(4)
C5B H5BA 0.9500
C6B C7B 1.414(4)
C7B C8B 1.380(4)
C8B C8AB 1.405(4)
C8B H8BA 0.9500
C9B H9BA 0.9800
C9B H9BB 0.9800
C9B H9BC 0.9800
C10B H10D 0.9800
C10B H10E 0.9800
C10B H10F 0.9800
C11B C16B 1.390(4)
C11B C12B 1.408(4)
C12B C13B 1.384(4)
C13B C14B 1.392(4)
C13B H13B 0.9500
C14B C15B 1.383(4)
C14B H14B 0.9500
C15B C16B 1.385(4)
C15B H15B 0.9500
C16B H16B 0.9500
C17B C18B 1.516(4)
C17B H17C 0.9900
C17B H17D 0.9900
C18B H18C 0.9900
C18B H18D 0.9900

loop_
_geom_hbond_atom_site_label_D
_geom_hbond_atom_site_label_H
_geom_hbond_atom_site_label_A
_geom_hbond_site_symmetry_A
_geom_hbond_distance_DH
_geom_hbond_distance_HA
_geom_hbond_distance_DA
_geom_hbond_angle_DHA
O3A H3A N2A . 0.88(3) 1.82(4) 2.625(3) 152(3)
O3B H3B N2B . 0.81(3) 1.96(3) 2.728(3) 157(3)
O4A H4A O4B . 1.054(17) 1.98(2) 2.915(3) 146(2)
O4B H4B O3A . 0.84 1.97 2.803(3) 173.7
C10A H10A O2B 1_345 0.98 2.52 3.295(3) 136.5
C10B H10D O2A 1_765 0.98 2.47 3.270(3) 138.1

loop_
_geom_torsion_atom_site_label_1
_geom_torsion_atom_site_label_2
_geom_torsion_atom_site_label_3
_geom_torsion_atom_site_label_4
_geom_torsion
C11A C1A N2A C3A -169.4(2)
C8AA C1A N2A C3A -47.6(3)
C11A C1A N2A C17A 67.4(3)
C8AA C1A N2A C17A -170.7(2)
C17A N2A C3A C4A -171.1(2)
C1A N2A C3A C4A 68.3(3)
N2A C3A C4A C4AA -53.1(3)
C3A C4A C4AA C8AA 21.6(3)
C3A C4A C4AA C5A -156.6(2)
C8AA C4AA C5A C6A -0.5(4)
C4A C4AA C5A C6A 177.8(2)
C9A O1A C6A C5A 3.2(4)
C9A O1A C6A C7A -176.2(2)
C4AA C5A C6A O1A -176.7(2)
C4AA C5A C6A C7A 2.7(4)
C10A O2A C7A C8A 1.6(4)
C10A O2A C7A C6A -177.8(2)
O1A C6A C7A C8A 177.0(2)
C5A C6A C7A C8A -2.4(4)
O1A C6A C7A O2A -3.5(3)
C5A C6A C7A O2A 177.1(2)
O2A C7A C8A C8AA -179.4(2)
C6A C7A C8A C8AA 0.1(4)
C5A C4AA C8AA C8A -1.9(4)
C4A C4AA C8AA C8A 179.8(2)
C5A C4AA C8AA C1A 174.2(2)
C4A C4AA C8AA C1A -4.0(4)
C7A C8A C8AA C4AA 2.1(4)
C7A C8A C8AA C1A -174.2(2)
N2A C1A C8AA C4AA 16.5(3)
C11A C1A C8AA C4AA 138.5(3)
N2A C1A C8AA C8A -167.3(2)
C11A C1A C8AA C8A -45.3(3)
N2A C1A C11A C16A -139.8(3)
C8AA C1A C11A C16A 97.7(3)
N2A C1A C11A C12A 44.8(3)
C8AA C1A C11A C12A -77.6(3)
C16A C11A C12A O3A 176.1(2)
C1A C11A C12A O3A -8.4(4)
C16A C11A C12A C13A -3.7(4)
C1A C11A C12A C13A 171.7(3)
O3A C12A C13A C14A -178.2(3)
C11A C12A C13A C14A 1.7(4)
C12A C13A C14A C15A 0.6(4)
C13A C14A C15A C16A -0.8(5)
C14A C15A C16A C11A -1.4(4)
C12A C11A C16A C15A 3.6(4)
C1A C11A C16A C15A -171.8(3)
C3A N2A C17A C18A 59.7(3)
C1A N2A C17A C18A -178.3(2)
N2A C17A C18A O4A 48.4(3)
C11B C1B N2B C3B 172.5(2)
C8AB C1B N2B C3B 49.5(3)
C11B C1B N2B C17B -68.1(3)
C8AB C1B N2B C17B 168.9(2)
C1B N2B C3B C4B -68.2(3)
C17B N2B C3B C4B 172.0(2)
N2B C3B C4B C4AB 51.6(3)
C3B C4B C4AB C8AB -20.3(4)
C3B C4B C4AB C5B 158.0(2)
C8AB C4AB C5B C6B -1.0(4)
C4B C4AB C5B C6B -179.3(2)
C9B O1B C6B C5B 0.8(4)
C9B O1B C6B C7B 179.3(2)
C4AB C5B C6B O1B 177.9(2)
C4AB C5B C6B C7B -0.6(4)
C10B O2B C7B C8B -1.7(4)
C10B O2B C7B C6B 177.3(2)
O1B C6B C7B O2B 3.4(3)
C5B C6B C7B O2B -177.9(2)
O1B C6B C7B C8B -177.6(2)
C5B C6B C7B C8B 1.1(4)
O2B C7B C8B C8AB 179.0(2)
C6B C7B C8B C8AB 0.0(4)
C5B C4AB C8AB C8B 2.1(4)
C4B C4AB C8AB C8B -179.6(2)
C5B C4AB C8AB C1B -173.6(2)
C4B C4AB C8AB C1B 4.7(4)
C7B C8B C8AB C4AB -1.6(4)
C7B C8B C8AB C1B 174.2(2)
N2B C1B C8AB C4AB -19.1(3)
C11B C1B C8AB C4AB -142.2(3)
N2B C1B C8AB C8B 165.2(2)
C11B C1B C8AB C8B 42.1(3)
N2B C1B C11B C16B 137.2(3)
C8AB C1B C11B C16B -99.1(3)
N2B C1B C11B C12B -47.7(3)
C8AB C1B C11B C12B 76.0(3)
C16B C11B C12B O3B -178.3(2)
C1B C11B C12B O3B 6.5(4)
C16B C11B C12B C13B 3.1(4)
C1B C11B C12B C13B -172.1(2)
O3B C12B C13B C14B -179.8(3)
C11B C12B C13B C14B -1.2(4)
C12B C13B C14B C15B -1.0(4)
C13B C14B C15B C16B 1.1(4)
C14B C15B C16B C11B 0.8(4)
C12B C11B C16B C15B -2.9(4)
C1B C11B C16B C15B 172.2(3)
C3B N2B C17B C18B -84.7(3)
C1B N2B C17B C18B 155.6(2)
N2B C17B C18B O4B -72.0(3)

_cod_database_fobs_code 2020550
